data_4118856
loop_
_publ_author_name
'Simon N. Kessler'
'Markus Neuburger'
'Hermann A. Wegner'

_publ_section_title
;
 Domino Inverse Electron-Demand Diels-Alder/Cyclopropanation Reaction of
 Diazines Catalyzed by a Bidentate Lewis Acid
;
_journal_name_full 'Journal of the American Chemical Society'
_journal_page_first 17885
_journal_page_last 17888
_journal_paper_doi 10.1021/ja308858y
_journal_volume 134
_journal_year 2012
_chemical_formula_moiety 'C12 H8 F2 O2'
_chemical_formula_sum 'C12 H8 F2 O2'
_chemical_formula_weight 222.19
_space_group_IT_number 15
_symmetry_cell_setting monoclinic
_symmetry_space_group_name_Hall '-C 2yc'
_symmetry_space_group_name_H-M 'C 1 2/c 1'
_atom_sites_solution_hydrogens difmap
_atom_sites_solution_primary other
_cell_angle_alpha 90
_cell_angle_beta 97.3280(10)
_cell_angle_gamma 90
_cell_formula_units_Z 16
_cell_length_a 32.8634(9)
_cell_length_b 8.0309(2)
_cell_length_c 14.6844(4)
_cell_measurement_reflns_used 7143
_cell_measurement_temperature 123
_cell_measurement_theta_max 35
_cell_measurement_theta_min 4
_cell_volume 3843.89(18)
_computing_cell_refinement 'Apex2 (Bruker AXS, 2006)'
_computing_data_collection 'Apex2 (Bruker AXS, 2006)'
_computing_data_reduction 'Apex2 (Bruker AXS, 2006)'
_computing_molecular_graphics 'CAMERON (Watkin et al., 1996)'
_computing_publication_material 'CRYSTALS (Betteridge et al., 2003)'
_computing_structure_refinement 'CRYSTALS (Betteridge et al., 2003)'
_computing_structure_solution 'Superflip (Palatinus & Chapuis, 2007)'
_diffrn_ambient_temperature 123
_diffrn_measured_fraction_theta_full 0.994
_diffrn_measured_fraction_theta_max 0.987
_diffrn_measurement_device Area
_diffrn_measurement_device_type 'Bruker Kappa Apex2'
_diffrn_measurement_method '\f & \w scans'
_diffrn_radiation_monochromator graphite
_diffrn_radiation_type 'Mo K\a'
_diffrn_radiation_wavelength 0.71073
_diffrn_reflns_av_R_equivalents 0.048
_diffrn_reflns_limit_h_max 54
_diffrn_reflns_limit_h_min -54
_diffrn_reflns_limit_k_max 13
_diffrn_reflns_limit_k_min -13
_diffrn_reflns_limit_l_max 24
_diffrn_reflns_limit_l_min -23
_diffrn_reflns_number 42057
_diffrn_reflns_theta_full 25.804
_diffrn_reflns_theta_max 36.343
_diffrn_reflns_theta_min 2.499
_diffrn_standards_number 0
_exptl_absorpt_coefficient_mu 0.129
_exptl_absorpt_correction_T_max 1.00
_exptl_absorpt_correction_T_min 0.99
_exptl_absorpt_correction_type multi-scan
_exptl_absorpt_process_details 'SADABS (Siemens, 1996)'
_exptl_crystal_colour colourless
_exptl_crystal_density_diffrn 1.536
_exptl_crystal_description plate
_exptl_crystal_F_000 1824
_exptl_crystal_size_max 0.270
_exptl_crystal_size_mid 0.100
_exptl_crystal_size_min 0.020
_refine_diff_density_max 0.45
_refine_diff_density_min -0.27
_refine_ls_extinction_method none
_refine_ls_goodness_of_fit_ref 1.1864
_refine_ls_hydrogen_treatment constr
_refine_ls_matrix_type full
_refine_ls_number_parameters 289
_refine_ls_number_reflns 5982
_refine_ls_number_restraints 0
_refine_ls_R_factor_all 0.0903
_refine_ls_R_factor_gt 0.0625
_refine_ls_shift/su_max 0.0010301
_refine_ls_shift/su_mean 0.0000882
_refine_ls_structure_factor_coef F
_refine_ls_weighting_details
;
 Method= Modified Sheldrick 
 w=1/[\s^2^(F) + ( 0.00P)^2^ + 0.05P] 
 ,where P=(max(Fo,0) + 2Fc)/3 
;
_refine_ls_weighting_scheme calc
_refine_ls_wR_factor_all 0.1668
_refine_ls_wR_factor_gt 0.0791
_refine_ls_wR_factor_ref 0.0642
_reflns_limit_h_max 54
_reflns_limit_h_min -54
_reflns_limit_k_max 13
_reflns_limit_k_min 0
_reflns_limit_l_max 24
_reflns_limit_l_min 0
_reflns_number_gt 7111
_reflns_number_total 9211
_reflns_threshold_expression I>2.0\s(I)
_oxford_diffrn_Wilson_B_factor 0.00
_oxford_diffrn_Wilson_scale 0.00
_oxford_refine_ls_r_factor_ref 0.0487
_oxford_refine_ls_scale 0.03738(6)
_oxford_reflns_number_all 9198
_oxford_reflns_threshold_expression_ref I>3.0\s(I)
_cod_data_source_file ja308858y_si_002.cif
_cod_data_source_block 1
_cod_depositor_comments
;
The following automatic conversions were performed:

'_atom_sites_solution_primary' value 'Other' changed to 'other'
according to the built-in table from CIF Core dictionary named
'cif_core.dic' version 2.4.1 from 2010-06-29.

Automatic conversion script
Id: cif_fix_values 1715 2011-07-08 13:25:40Z adriana 
;
_cod_original_sg_symbol_H-M 'C 2/c'
_cod_database_code 4118856

loop_
_symmetry_equiv_pos_as_xyz
x,y,z
-x,-y,-z
x+1/2,y+1/2,z
-x+1/2,-y+1/2,-z
-x,y,-z+1/2
x,-y,z+1/2
-x+1/2,y+1/2,-z+1/2
x+1/2,-y+1/2,z+1/2

loop_
_atom_site_label
_atom_site_type_symbol
_atom_site_fract_x
_atom_site_fract_y
_atom_site_fract_z
_atom_site_U_iso_or_equiv
_atom_site_occupancy
_atom_site_adp_type
_atom_site_refinement_flags_posn
C1 C 0.63747(4) 0.84522(16) 0.74844(7) 0.0157 1.0000 Uani .
C2 C 0.61717(4) 0.69730(16) 0.75896(8) 0.0191 1.0000 Uani .
C3 C 0.57820(5) 0.68623(18) 0.78380(8) 0.0235 1.0000 Uani .
C4 C 0.55822(4) 0.8336(2) 0.80029(9) 0.0250 1.0000 Uani .
C5 C 0.57805(4) 0.98145(18) 0.79136(8) 0.0213 1.0000 Uani .
C6 C 0.61729(4) 0.99461(16) 0.76593(8) 0.0169 1.0000 Uani .
C7 C 0.63873(4) 1.15352(16) 0.76389(8) 0.0198 1.0000 Uani .
C8 C 0.67774(4) 1.16220(17) 0.74712(8) 0.0209 1.0000 Uani .
C9 C 0.70047(4) 1.01571(18) 0.72112(8) 0.0202 1.0000 Uani .
C10 C 0.67895(4) 0.84944(16) 0.72023(8) 0.0174 1.0000 Uani .
C11 C 0.68433(4) 0.93412(17) 0.62921(8) 0.0176 1.0000 Uani .
C12 C 0.71406(4) 0.85745(17) 0.57481(8) 0.0191 1.0000 Uani .
O1 O 0.74420(3) 0.78037(15) 0.60867(6) 0.0283 1.0000 Uani .
O2 O 0.70415(3) 0.87947(13) 0.48575(6) 0.0243 1.0000 Uani .
F1 F 0.63694(3) 0.55262(10) 0.74382(5) 0.0275 1.0000 Uani .
F2 F 0.55852(3) 1.12443(12) 0.80915(6) 0.0318 1.0000 Uani .
H1 H 0.7222 0.8322 0.4575 0.0370 1.0000 Uiso R
H31 H 0.5655 0.5798 0.7893 0.0280 1.0000 Uiso R
H41 H 0.5310 0.8321 0.8172 0.0291 1.0000 Uiso R
H71 H 0.6245 1.2529 0.7762 0.0235 1.0000 Uiso R
H81 H 0.6916 1.2664 0.7515 0.0254 1.0000 Uiso R
H91 H 0.7301 1.0167 0.7374 0.0243 1.0000 Uiso R
H101 H 0.6958 0.7507 0.7333 0.0208 1.0000 Uiso R
H111 H 0.6605 0.9845 0.5949 0.0196 1.0000 Uiso R
C13 C 0.58656(4) 0.34906(16) 0.53436(8) 0.0163 1.0000 Uani .
C14 C 0.56874(4) 0.19716(17) 0.54997(8) 0.0202 1.0000 Uani .
C15 C 0.53307(5) 0.17992(19) 0.58895(9) 0.0254 1.0000 Uani .
C16 C 0.51344(4) 0.3234(2) 0.61362(9) 0.0255 1.0000 Uani .
C17 C 0.53023(4) 0.47486(18) 0.59721(8) 0.0202 1.0000 Uani .
C18 C 0.56639(4) 0.49456(16) 0.55747(8) 0.0161 1.0000 Uani .
C19 C 0.58122(4) 0.65764(17) 0.53355(8) 0.0184 1.0000 Uani .
C20 C 0.61392(4) 0.67422(17) 0.48822(8) 0.0187 1.0000 Uani .
C21 C 0.63875(4) 0.53106(16) 0.46602(8) 0.0171 1.0000 Uani .
C22 C 0.62496(4) 0.36003(16) 0.49189(8) 0.0160 1.0000 Uani .
C23 C 0.66336(4) 0.43638(16) 0.54537(8) 0.0169 1.0000 Uani .
C24 C 0.70190(4) 0.36157(16) 0.52540(8) 0.0179 1.0000 Uani .
O3 O 0.70678(3) 0.31362(14) 0.44770(6) 0.0258 1.0000 Uani .
O4 O 0.73009(3) 0.34955(13) 0.59687(6) 0.0227 1.0000 Uani .
F3 F 0.58807(3) 0.05682(10) 0.52576(6) 0.0287 1.0000 Uani .
F4 F 0.51013(3) 0.61434(11) 0.61887(6) 0.0275 1.0000 Uani .
H2 H 0.7511 0.2996 0.5799 0.0352 1.0000 Uiso R
H151 H 0.5228 0.0715 0.5982 0.0297 1.0000 Uiso R
H161 H 0.4884 0.3185 0.6409 0.0305 1.0000 Uiso R
H191 H 0.5665 0.7527 0.5484 0.0223 1.0000 Uiso R
H201 H 0.6216 0.7804 0.4680 0.0222 1.0000 Uiso R
H211 H 0.6520 0.5392 0.4104 0.0203 1.0000 Uiso R
H221 H 0.6301 0.2682 0.4534 0.0188 1.0000 Uiso R
H231 H 0.6619 0.4754 0.6070 0.0195 1.0000 Uiso R

loop_
_atom_site_aniso_label
_atom_site_aniso_U_11
_atom_site_aniso_U_22
_atom_site_aniso_U_33
_atom_site_aniso_U_23
_atom_site_aniso_U_13
_atom_site_aniso_U_12
C1 0.0175(6) 0.0166(6) 0.0137(4) -0.0003(4) 0.0043(4) 0.0012(5)
C2 0.0284(7) 0.0153(6) 0.0146(4) -0.0010(4) 0.0061(4) -0.0022(5)
C3 0.0287(8) 0.0247(7) 0.0177(5) 0.0000(5) 0.0055(5) -0.0093(6)
C4 0.0181(7) 0.0373(8) 0.0206(5) -0.0003(5) 0.0064(5) -0.0042(6)
C5 0.0188(7) 0.0259(7) 0.0199(5) -0.0030(4) 0.0054(4) 0.0039(5)
C6 0.0175(6) 0.0181(6) 0.0157(4) -0.0021(4) 0.0042(4) 0.0013(5)
C7 0.0253(7) 0.0146(6) 0.0198(5) -0.0017(4) 0.0047(4) 0.0005(5)
C8 0.0257(7) 0.0187(6) 0.0189(5) -0.0022(4) 0.0047(4) -0.0058(5)
C9 0.0151(6) 0.0267(7) 0.0190(5) -0.0010(4) 0.0035(4) -0.0022(5)
C10 0.0182(6) 0.0181(6) 0.0166(5) 0.0010(4) 0.0045(4) 0.0032(5)
C11 0.0157(6) 0.0212(6) 0.0165(5) 0.0011(4) 0.0042(4) 0.0019(5)
C12 0.0165(6) 0.0238(7) 0.0177(5) 0.0010(4) 0.0051(4) -0.0004(5)
O1 0.0218(5) 0.0438(7) 0.0200(4) 0.0022(4) 0.0057(3) 0.0134(5)
O2 0.0218(5) 0.0355(6) 0.0167(4) 0.0026(4) 0.0072(3) 0.0083(4)
F1 0.0451(6) 0.0148(4) 0.0252(4) 0.0004(3) 0.0136(3) 0.0023(4)
F2 0.0268(5) 0.0347(5) 0.0358(4) -0.0037(4) 0.0113(4) 0.0132(4)
C13 0.0142(6) 0.0173(6) 0.0172(5) 0.0004(4) 0.0005(4) 0.0015(5)
C14 0.0194(7) 0.0172(6) 0.0233(5) 0.0023(4) 0.0006(4) 0.0014(5)
C15 0.0209(7) 0.0237(7) 0.0311(6) 0.0076(5) 0.0015(5) -0.0059(6)
C16 0.0158(7) 0.0366(8) 0.0248(6) 0.0045(5) 0.0055(5) -0.0032(6)
C17 0.0153(6) 0.0245(7) 0.0210(5) -0.0013(4) 0.0034(4) 0.0028(5)
C18 0.0124(6) 0.0180(6) 0.0179(5) 0.0000(4) 0.0020(4) 0.0007(5)
C19 0.0144(6) 0.0170(6) 0.0238(5) -0.0011(4) 0.0021(4) 0.0026(5)
C20 0.0187(6) 0.0153(6) 0.0218(5) 0.0008(4) 0.0019(4) 0.0001(5)
C21 0.0152(6) 0.0198(6) 0.0164(4) 0.0014(4) 0.0029(4) 0.0000(5)
C22 0.0142(6) 0.0164(6) 0.0178(5) -0.0011(4) 0.0034(4) 0.0015(5)
C23 0.0144(6) 0.0200(6) 0.0168(4) -0.0016(4) 0.0035(4) 0.0026(5)
C24 0.0141(6) 0.0204(6) 0.0199(5) -0.0003(4) 0.0048(4) 0.0015(5)
O3 0.0189(5) 0.0398(6) 0.0190(4) -0.0043(4) 0.0032(3) 0.0097(4)
O4 0.0146(5) 0.0339(6) 0.0197(4) -0.0031(3) 0.0032(3) 0.0058(4)
F3 0.0287(5) 0.0144(4) 0.0428(5) 0.0017(3) 0.0038(4) 0.0020(3)
F4 0.0188(4) 0.0324(5) 0.0329(4) -0.0065(3) 0.0088(3) 0.0064(4)

loop_
_atom_type_symbol
_atom_type_scat_dispersion_real
_atom_type_scat_dispersion_imag
_atom_type_scat_Cromer_Mann_a1
_atom_type_scat_Cromer_Mann_b1
_atom_type_scat_Cromer_Mann_a2
_atom_type_scat_Cromer_Mann_b2
_atom_type_scat_Cromer_Mann_a3
_atom_type_scat_Cromer_Mann_b3
_atom_type_scat_Cromer_Mann_a4
_atom_type_scat_Cromer_Mann_b4
_atom_type_scat_Cromer_Mann_c
_atom_type_scat_source
C 0.0033 0.0016 2.3100 20.8439 1.0200 10.2075 1.5886 0.5687 0.8650 51.6512 0.2156 'International Tables Vol C 4.2.6.8 and 6.1.1.4'
H 0.0000 0.0000 0.4930 10.5109 0.3229 26.1257 0.1402 3.1424 0.0408 57.7998 0.0030 'International Tables Vol C 4.2.6.8 and 6.1.1.4'
O 0.0106 0.0060 3.0485 13.2771 2.2868 5.7011 1.5463 0.3239 0.8670 32.9089 0.2508 'International Tables Vol C 4.2.6.8 and 6.1.1.4'
F 0.0171 0.0103 3.5392 10.2825 2.6412 4.2944 1.5170 0.2615 1.0243 26.1476 0.2776 'International Tables Vol C 4.2.6.8 and 6.1.1.4'

loop_
_geom_angle_atom_site_label_1
_geom_angle_atom_site_label_2
_geom_angle_atom_site_label_3
_geom_angle
_geom_angle_publ_flag
C2 C1 C6 117.80(12) yes
C2 C1 C10 121.89(12) yes
C6 C1 C10 120.31(11) yes
C1 C2 C3 124.30(13) yes
C1 C2 F1 117.90(12) yes
C3 C2 F1 117.79(12) yes
C2 C3 C4 117.83(13) yes
C2 C3 H31 120.6 no
C4 C3 H31 121.6 no
C3 C4 C5 118.74(13) yes
C3 C4 H41 120.8 no
C5 C4 H41 120.4 no
C4 C5 C6 124.08(13) yes
C4 C5 F2 118.23(12) yes
C6 C5 F2 117.69(13) yes
C1 C6 C5 117.24(12) yes
C1 C6 C7 120.04(11) yes
C5 C6 C7 122.55(12) yes
C6 C7 C8 121.72(12) yes
C6 C7 H71 118.6 no
C8 C7 H71 119.7 no
C7 C8 C9 122.46(12) yes
C7 C8 H81 119.8 no
C9 C8 H81 117.8 no
C8 C9 C10 117.20(11) yes
C8 C9 C11 116.15(11) yes
C10 C9 C11 60.36(8) yes
C8 C9 H91 117.1 no
C10 C9 H91 117.5 no
C11 C9 H91 116.3 no
C9 C10 C1 117.80(11) yes
C9 C10 C11 60.55(8) yes
C1 C10 C11 118.00(10) yes
C9 C10 H101 117.7 no
C1 C10 H101 116.8 no
C11 C10 H101 114.1 no
C9 C11 C10 59.09(8) yes
C9 C11 C12 118.50(11) yes
C10 C11 C12 116.51(11) yes
C9 C11 H111 116.6 no
C10 C11 H111 117.8 no
C12 C11 H111 116.3 no
C11 C12 O1 123.48(11) yes
C11 C12 O2 112.62(11) yes
O1 C12 O2 123.89(12) yes
C12 O2 H1 108.8 no
C14 C13 C18 118.02(12) yes
C14 C13 C22 121.57(12) yes
C18 C13 C22 120.39(11) yes
C13 C14 C15 123.94(13) yes
C13 C14 F3 117.66(12) yes
C15 C14 F3 118.40(12) yes
C14 C15 C16 118.24(13) yes
C14 C15 H151 119.3 no
C16 C15 H151 122.5 no
C15 C16 C17 118.64(13) yes
C15 C16 H161 121.7 no
C17 C16 H161 119.7 no
C16 C17 C18 123.83(13) yes
C16 C17 F4 118.19(12) yes
C18 C17 F4 117.96(12) yes
C13 C18 C17 117.30(12) yes
C13 C18 C19 120.45(11) yes
C17 C18 C19 122.06(12) yes
C18 C19 C20 121.54(12) yes
C18 C19 H191 118.3 no
C20 C19 H191 120.1 no
C19 C20 C21 122.34(12) yes
C19 C20 H201 120.5 no
C21 C20 H201 117.2 no
C20 C21 C22 117.57(11) yes
C20 C21 C23 118.25(10) yes
C22 C21 C23 60.25(8) yes
C20 C21 H211 116.9 no
C22 C21 H211 116.9 no
C23 C21 H211 115.0 no
C21 C22 C13 117.36(11) yes
C21 C22 C23 60.62(8) yes
C13 C22 C23 120.02(10) yes
C21 C22 H221 118.1 no
C13 C22 H221 115.3 no
C23 C22 H221 114.6 no
C21 C23 C22 59.13(8) yes
C21 C23 C24 115.92(10) yes
C22 C23 C24 114.28(10) yes
C21 C23 H231 117.8 no
C22 C23 H231 118.3 no
C24 C23 H231 118.0 no
C23 C24 O3 122.06(11) yes
C23 C24 O4 114.22(10) yes
O3 C24 O4 123.72(12) yes
C24 O4 H2 108.2 no

loop_
_geom_bond_atom_site_label_1
_geom_bond_atom_site_label_2
_geom_bond_distance
_geom_bond_publ_flag
C1 C2 1.3807(18) yes
C1 C6 1.4101(18) yes
C1 C10 1.4748(18) yes
C2 C3 1.379(2) yes
C2 F1 1.3632(16) yes
C3 C4 1.389(2) yes
C3 H31 0.959 no
C4 C5 1.369(2) yes
C4 H41 0.958 no
C5 C6 1.3916(18) yes
C5 F2 1.3570(16) yes
C6 C7 1.4599(19) yes
C7 C8 1.338(2) yes
C7 H71 0.953 no
C8 C9 1.470(2) yes
C8 H81 0.951 no
C9 C10 1.5102(19) yes
C9 C11 1.5328(17) yes
C9 H91 0.972 no
C10 C11 1.5299(16) yes
C10 H101 0.973 no
C11 C12 1.4734(18) yes
C11 H111 0.964 no
C12 O1 1.2190(16) yes
C12 O2 1.3187(14) yes
O2 H1 0.856 no
C13 C14 1.3849(18) yes
C13 C18 1.4061(18) yes
C13 C22 1.4798(18) yes
C14 C15 1.376(2) yes
C14 F3 1.3630(16) yes
C15 C16 1.391(2) yes
C15 H151 0.950 no
C16 C17 1.369(2) yes
C16 H161 0.961 no
C17 C18 1.3983(18) yes
C17 F4 1.3585(16) yes
C18 C19 1.4559(18) yes
C19 C20 1.3411(18) yes
C19 H191 0.945 no
C20 C21 1.4702(19) yes
C20 H201 0.948 no
C21 C22 1.5100(18) yes
C21 C23 1.5330(17) yes
C21 H211 0.974 no
C22 C23 1.5273(18) yes
C22 H221 0.957 no
C23 C24 1.4649(18) yes
C23 H231 0.965 no
C24 O3 1.2338(14) yes
C24 O4 1.3118(15) yes
O4 H2 0.861 no

loop_
_geom_hbond_atom_site_label_D
_geom_hbond_atom_site_label_H
_geom_hbond_atom_site_label_A
_geom_hbond_site_symmetry_A
_geom_hbond_angle_DHA
_geom_hbond_distance_DH
_geom_hbond_distance_HA
_geom_hbond_distance_DA
_geom_hbond_publ_flag
O2 H1 O1 4_666 173.69(5) 0.856 1.803 2.6554(18) yes
O4 H2 O3 4_656 175.40(5) 0.861 1.748 2.6071(18) yes
